data_7156990
loop_
_publ_author_name
'Mohr, Lisa-Marie'
'Bauer, Andreas'
'Jandl, Christian'
'Bach, Thorsten'

_publ_section_title
;
 Visible light-mediated intermolecular [2 + 2] photocycloaddition of
 1-aryl-2-nitroethenes and olefins.
;
_journal_issue 30
_journal_name_full 'Organic &amp; biomolecular chemistry'
_journal_page_first 7192
_journal_page_last 7203
_journal_paper_doi 10.1039/c9ob01146c
_journal_volume 17
_journal_year 2019
_chemical_compound_source 'see text'
_chemical_formula_moiety 'C18 H21 N O4'
_chemical_formula_sum 'C18 H21 N O4'
_chemical_formula_weight 315.36
_space_group_IT_number 14
_space_group_name_Hall '-P 2yn'
_space_group_name_H-M_alt 'P 1 21/n 1'
_symmetry_cell_setting monoclinic
_symmetry_Int_Tables_number 14
_symmetry_space_group_name_Hall '-P 2yn'
_symmetry_space_group_name_H-M 'P 1 21/n 1'
_atom_sites_solution_hydrogens geom
_atom_sites_solution_primary iterative
_atom_sites_solution_secondary difmap
_audit_update_record
;
2019-05-10 deposited with the CCDC.    2019-07-02 downloaded from the CCDC.
;
_cell_angle_alpha 90
_cell_angle_beta 104.812(5)
_cell_angle_gamma 90
_cell_formula_units_Z 4
_cell_length_a 17.209(3)
_cell_length_b 5.0340(8)
_cell_length_c 19.434(3)
_cell_measurement_reflns_used 6968
_cell_measurement_temperature 100
_cell_measurement_theta_max 25.6309
_cell_measurement_theta_min 2.4484
_cell_volume 1627.6(5)
_computing_cell_refinement 'SAINT (Bruker, 2014)'
_computing_data_collection 'APEX III Control Software (Bruker, 2015)'
_computing_data_reduction 'SAINT (Bruker, 2014)'
_computing_molecular_graphics 'PLATON (Spek, 2011)'
_computing_publication_material 'PLATON (Spek, 2011), enCIFer (Allen, 2014)'
_computing_structure_refinement 'SHELXL2014 (Sheldrick, 2014), SHELXLE (Huebschle, 2011)'
_computing_structure_solution 'SHELXT (Sheldrick, 2015)'
_diffrn_ambient_temperature 100
_diffrn_detector ' CMOS plate '
_diffrn_detector_area_resol_mean 16
_diffrn_measured_fraction_theta_full 0.992
_diffrn_measured_fraction_theta_max 0.992
_diffrn_measurement_device ' \k-geometry diffractometer '
_diffrn_measurement_device_type ' Bruker Photon CMOS '
_diffrn_measurement_method ' phi- and omega-rotation '
_diffrn_radiation_monochromator 'Helios optic'
_diffrn_radiation_probe x-ray
_diffrn_radiation_source 'TXS rotating anode'
_diffrn_radiation_type MoK\a
_diffrn_radiation_wavelength 0.71073
_diffrn_reflns_av_R_equivalents 0.0974
_diffrn_reflns_av_unetI/netI 0.0404
_diffrn_reflns_limit_h_max 20
_diffrn_reflns_limit_h_min -20
_diffrn_reflns_limit_k_max 5
_diffrn_reflns_limit_k_min -6
_diffrn_reflns_limit_l_max 23
_diffrn_reflns_limit_l_min -23
_diffrn_reflns_number 32123
_diffrn_reflns_reduction_process
;
;
_diffrn_reflns_theta_full 25.24
_diffrn_reflns_theta_max 25.34
_diffrn_reflns_theta_min 2.45
_exptl_absorpt_coefficient_mu 0.091
_exptl_absorpt_correction_T_max 0.7453
_exptl_absorpt_correction_T_min 0.5933
_exptl_absorpt_correction_type multi-scan
_exptl_absorpt_process_details 'SADABS 2014/5, Bruker, 2014'
_exptl_crystal_colour colourless
_exptl_crystal_density_diffrn 1.287
_exptl_crystal_density_method 'Not Measured'
_exptl_crystal_description needle
_exptl_crystal_F_000 672
_exptl_crystal_size_max 0.811
_exptl_crystal_size_mid 0.098
_exptl_crystal_size_min 0.077
_refine_diff_density_max 0.268
_refine_diff_density_min -0.242
_refine_diff_density_rms 0.052
_refine_ls_extinction_method none
_refine_ls_goodness_of_fit_ref 1.032
_refine_ls_hydrogen_treatment constr
_refine_ls_matrix_type full
_refine_ls_number_parameters 210
_refine_ls_number_reflns 2946
_refine_ls_number_restraints 0
_refine_ls_restrained_S_all 1.032
_refine_ls_R_factor_all 0.0770
_refine_ls_R_factor_gt 0.0505
_refine_ls_shift/su_max 0.000
_refine_ls_shift/su_mean 0.000
_refine_ls_structure_factor_coef Fsqd
_refine_ls_weighting_details 'W=1/[\S^2^(FO^2^)+(0.0548P)^2^+1.1721P] WHERE P=(FO^2^+2FC^2^)/3'
_refine_ls_weighting_scheme calc
_refine_ls_wR_factor_gt 0.1142
_refine_ls_wR_factor_ref 0.1259
_reflns_number_gt 2185
_reflns_number_total 2946
_reflns_threshold_expression I>2\s(I)
_cod_data_source_file c9ob01146c2.cif
_cod_data_source_block compound_8
_cod_depositor_comments 'Adding full bibliography for 7156990.cif.'
_cod_original_sg_symbol_H-M 'P 21/n'
_cod_database_code 7156990

loop_
_space_group_symop_id
_space_group_symop_operation_xyz
1 x,y,z
2 1/2-x,1/2+y,1/2-z
3 -x,-y,-z
4 1/2+x,1/2-y,1/2+z

loop_
_atom_site_aniso_label
_atom_site_aniso_U_11
_atom_site_aniso_U_22
_atom_site_aniso_U_33
_atom_site_aniso_U_23
_atom_site_aniso_U_13
_atom_site_aniso_U_12
O1 0.0320(9) 0.0331(10) 0.0386(10) -0.0018(8) 0.0036(8) 0.0084(8)
O2 0.0246(9) 0.0368(10) 0.0301(9) -0.0127(8) 0.0008(7) -0.0052(7)
O3 0.0222(9) 0.0389(10) 0.0371(9) 0.0125(8) -0.0073(7) -0.0106(8)
O4 0.0240(8) 0.0384(10) 0.0204(8) 0.0081(7) -0.0003(6) -0.0080(7)
N1 0.0164(9) 0.0256(10) 0.0282(10) -0.0032(9) 0.0067(7) -0.0031(8)
C1 0.0183(11) 0.0239(12) 0.0202(10) -0.0053(9) 0.0032(9) -0.0029(9)
C2 0.0247(12) 0.0287(13) 0.0290(12) -0.0042(10) 0.0118(10) -0.0062(10)
C3 0.0286(12) 0.0213(11) 0.0240(11) -0.0067(10) 0.0066(9) -0.0046(10)
C4 0.0277(12) 0.0205(11) 0.0239(11) -0.0003(9) 0.0063(9) -0.0001(9)
C5 0.0210(11) 0.0195(11) 0.0207(10) -0.0039(9) 0.0051(8) -0.0012(9)
C6 0.0182(11) 0.0205(11) 0.0186(10) -0.0038(9) 0.0044(8) 0.0025(9)
C7 0.0170(11) 0.0202(11) 0.0213(11) -0.0013(9) 0.0003(9) 0.0022(9)
C8 0.0217(11) 0.0317(13) 0.0258(12) 0.0083(10) -0.0036(9) -0.0018(10)
C9 0.0285(12) 0.0280(12) 0.0207(11) 0.0039(10) -0.0008(9) -0.0019(10)
C10 0.0158(10) 0.0283(12) 0.0181(10) -0.0033(9) -0.0006(8) -0.0027(9)
C11 0.0179(11) 0.0301(12) 0.0164(10) 0.0010(9) 0.0014(8) 0.0016(9)
C12 0.0146(10) 0.0224(11) 0.0201(10) -0.0014(9) 0.0034(8) 0.0018(9)
C13 0.0129(10) 0.0245(12) 0.0208(10) 0.0004(9) -0.0009(8) 0.0013(9)
C14 0.0303(13) 0.0302(13) 0.0307(13) 0.0000(11) 0.0076(10) -0.0035(11)
C15 0.0315(14) 0.0446(16) 0.0381(14) 0.0059(12) 0.0100(11) -0.0028(12)
C16 0.0420(17) 0.123(3) 0.0351(15) 0.0044(18) 0.0148(13) 0.0025(19)
C17 0.0185(11) 0.0231(12) 0.0200(10) 0.0003(9) 0.0017(9) 0.0037(9)
C18 0.0322(13) 0.0400(15) 0.0282(12) 0.0073(11) 0.0065(10) -0.0118(11)

loop_
_atom_site_label
_atom_site_type_symbol
_atom_site_thermal_displace_type
_atom_site_fract_x
_atom_site_fract_y
_atom_site_fract_z
_atom_site_occupancy
_atom_site_U_iso_or_equiv
_atom_site_calc_flag
_atom_site_refinement_flags
O1 O Uani 0.96080(10) 0.3490(3) 0.60476(9) 1.000 0.0356(6) d .
O2 O Uani 0.93310(9) 0.7137(3) 0.65115(8) 1.000 0.0316(5) d .
O3 O Uani 0.51583(9) -0.0920(3) 0.60689(9) 1.000 0.0355(5) d .
O4 O Uani 0.61612(9) -0.1444(3) 0.70444(8) 1.000 0.0287(5) d .
N1 N Uani 0.92197(10) 0.5533(4) 0.60247(10) 1.000 0.0232(6) d .
C1 C Uani 0.85922(12) 0.6125(4) 0.53443(11) 1.000 0.0211(6) d .
C2 C Uani 0.89191(13) 0.8160(5) 0.49098(12) 1.000 0.0266(7) d .
C3 C Uani 0.81654(13) 0.9387(4) 0.44349(11) 1.000 0.0247(7) d .
C4 C Uani 0.74525(13) 0.8720(4) 0.47299(11) 1.000 0.0241(7) d .
C5 C Uani 0.78234(12) 0.7401(4) 0.54618(11) 1.000 0.0204(6) d .
C6 C Uani 0.72817(12) 0.5464(4) 0.57172(10) 1.000 0.0192(6) d .
C7 C Uani 0.65173(12) 0.4781(4) 0.52922(11) 1.000 0.0203(6) d .
C8 C Uani 0.61882(13) 0.6036(5) 0.45709(12) 1.000 0.0282(7) d .
C9 C Uani 0.68577(13) 0.6863(5) 0.42362(11) 1.000 0.0270(7) d .
C10 C Uani 0.75484(12) 0.4300(4) 0.63907(11) 1.000 0.0216(6) d .
C11 C Uani 0.70933(12) 0.2423(5) 0.66287(11) 1.000 0.0220(6) d .
C12 C Uani 0.63463(12) 0.1678(4) 0.61978(11) 1.000 0.0192(6) d .
C13 C Uani 0.60647(12) 0.2897(4) 0.55396(11) 1.000 0.0204(6) d .
C14 C Uani 0.81172(15) 1.0795(5) 0.38458(12) 1.000 0.0304(8) d .
C15 C Uani 0.87894(15) 1.1493(6) 0.35265(13) 1.000 0.0379(8) d .
C16 C Uani 0.86427(19) 1.0575(9) 0.27635(15) 1.000 0.0658(13) d .
C17 C Uani 0.58236(12) -0.0327(4) 0.64145(11) 1.000 0.0211(6) d .
C18 C Uani 0.56686(15) -0.3352(5) 0.72944(13) 1.000 0.0337(8) d .
H1 H Uiso 0.84510 0.44540 0.50620 1.000 0.0250 c RU
H2A H Uiso 0.92500 0.95150 0.52220 1.000 0.0320 c RU
H2B H Uiso 0.92480 0.72930 0.46240 1.000 0.0320 c RU
H4 H Uiso 0.71710 1.03950 0.48020 1.000 0.0290 c RU
H5 H Uiso 0.79840 0.88360 0.58260 1.000 0.0250 c RU
H8A H Uiso 0.58640 0.76140 0.46210 1.000 0.0340 c RU
H8B H Uiso 0.58310 0.47540 0.42540 1.000 0.0340 c RU
H9A H Uiso 0.66240 0.77760 0.37790 1.000 0.0320 c RU
H9B H Uiso 0.71450 0.52630 0.41360 1.000 0.0320 c RU
H10 H Uiso 0.80530 0.48130 0.66900 1.000 0.0260 c RU
H11 H Uiso 0.72890 0.16400 0.70850 1.000 0.0260 c RU
H13 H Uiso 0.55490 0.24290 0.52510 1.000 0.0240 c RU
H14 H Uiso 0.75990 1.14200 0.36030 1.000 0.0370 c RU
H15A H Uiso 0.92910 1.06740 0.38130 1.000 0.0450 c RU
H15B H Uiso 0.88640 1.34440 0.35450 1.000 0.0450 c RU
H16A H Uiso 0.81240 1.12590 0.24860 1.000 0.0990 c RU
H16B H Uiso 0.86360 0.86290 0.27480 1.000 0.0990 c RU
H16C H Uiso 0.90720 1.12410 0.25620 1.000 0.0990 c RU
H18A H Uiso 0.52090 -0.24410 0.74000 1.000 0.0510 c RU
H18B H Uiso 0.59880 -0.42140 0.77270 1.000 0.0510 c RU
H18C H Uiso 0.54740 -0.46960 0.69260 1.000 0.0510 c RU

loop_
_atom_type_symbol
_atom_type_description
_atom_type_scat_dispersion_real
_atom_type_scat_dispersion_imag
_atom_type_scat_source
C C 0.0033 0.0016 ' International Tables Vol C Tables 4.2.6.8 and 6.1.1.4'
H H 0.0000 0.0000 ' International Tables Vol C Tables 4.2.6.8 and 6.1.1.4'
N N 0.0061 0.0033 ' International Tables Vol C Tables 4.2.6.8 and 6.1.1.4'
O O 0.0106 0.0060 ' International Tables Vol C Tables 4.2.6.8 and 6.1.1.4'

loop_
_geom_angle_atom_site_label_1
_geom_angle_atom_site_label_2
_geom_angle_atom_site_label_3
_geom_angle
_geom_angle_publ_flag
C17 O4 C18 115.62(17) yes
O1 N1 O2 123.55(19) yes
O1 N1 C1 117.45(18) yes
O2 N1 C1 118.95(18) yes
N1 C1 C2 109.62(17) yes
N1 C1 C5 113.73(17) yes
C2 C1 C5 104.76(17) no
C1 C2 C3 103.38(18) no
C2 C3 C4 109.13(17) no
C2 C3 C14 126.5(2) no
C4 C3 C14 124.3(2) no
C3 C4 C5 104.95(17) no
C3 C4 C9 111.96(17) no
C5 C4 C9 111.47(17) no
C1 C5 C4 102.14(17) no
C1 C5 C6 113.80(17) no
C4 C5 C6 115.58(17) no
C5 C6 C7 121.73(17) no
C5 C6 C10 119.52(18) no
C7 C6 C10 118.75(19) no
C6 C7 C8 121.06(19) no
C6 C7 C13 119.15(19) no
C8 C7 C13 119.79(19) no
C7 C8 C9 111.52(18) no
C4 C9 C8 110.98(18) no
C6 C10 C11 121.42(19) no
C10 C11 C12 119.9(2) no
C11 C12 C13 119.02(19) no
C11 C12 C17 123.07(19) no
C13 C12 C17 117.90(19) no
C7 C13 C12 121.72(19) no
C3 C14 C15 126.9(2) no
C14 C15 C16 112.6(2) no
O3 C17 O4 122.24(19) yes
O3 C17 C12 124.62(19) yes
O4 C17 C12 113.14(18) yes
N1 C1 H1 110.00 no
C2 C1 H1 110.00 no
C5 C1 H1 110.00 no
C1 C2 H2A 111.00 no
C1 C2 H2B 111.00 no
C3 C2 H2A 111.00 no
C3 C2 H2B 111.00 no
H2A C2 H2B 109.00 no
C3 C4 H4 109.00 no
C5 C4 H4 109.00 no
C9 C4 H4 109.00 no
C1 C5 H5 108.00 no
C4 C5 H5 108.00 no
C6 C5 H5 108.00 no
C7 C8 H8A 109.00 no
C7 C8 H8B 109.00 no
C9 C8 H8A 109.00 no
C9 C8 H8B 109.00 no
H8A C8 H8B 108.00 no
C4 C9 H9A 109.00 no
C4 C9 H9B 109.00 no
C8 C9 H9A 109.00 no
C8 C9 H9B 109.00 no
H9A C9 H9B 108.00 no
C6 C10 H10 119.00 no
C11 C10 H10 119.00 no
C10 C11 H11 120.00 no
C12 C11 H11 120.00 no
C7 C13 H13 119.00 no
C12 C13 H13 119.00 no
C3 C14 H14 117.00 no
C15 C14 H14 116.00 no
C14 C15 H15A 109.00 no
C14 C15 H15B 109.00 no
C16 C15 H15A 109.00 no
C16 C15 H15B 109.00 no
H15A C15 H15B 108.00 no
C15 C16 H16A 109.00 no
C15 C16 H16B 109.00 no
C15 C16 H16C 109.00 no
H16A C16 H16B 109.00 no
H16A C16 H16C 109.00 no
H16B C16 H16C 110.00 no
O4 C18 H18A 109.00 no
O4 C18 H18B 110.00 no
O4 C18 H18C 109.00 no
H18A C18 H18B 109.00 no
H18A C18 H18C 109.00 no
H18B C18 H18C 109.00 no

loop_
_geom_bond_atom_site_label_1
_geom_bond_atom_site_label_2
_geom_bond_distance
_geom_bond_publ_flag
O1 N1 1.221(3) yes
O2 N1 1.221(2) yes
O3 C17 1.207(3) yes
O4 C17 1.337(3) yes
O4 C18 1.445(3) yes
N1 C1 1.508(3) yes
C1 C2 1.524(3) no
C1 C5 1.539(3) no
C2 C3 1.518(3) no
C3 C4 1.519(3) no
C3 C14 1.331(3) no
C4 C5 1.552(3) no
C4 C9 1.530(3) no
C5 C6 1.518(3) no
C6 C7 1.406(3) no
C6 C10 1.400(3) no
C7 C8 1.510(3) no
C7 C13 1.389(3) no
C8 C9 1.519(3) no
C10 C11 1.380(3) no
C11 C12 1.394(3) no
C12 C13 1.390(3) no
C12 C17 1.483(3) no
C14 C15 1.488(4) no
C15 C16 1.512(4) no
C1 H1 1.0000 no
C2 H2A 0.9900 no
C2 H2B 0.9900 no
C4 H4 1.0000 no
C5 H5 1.0000 no
C8 H8A 0.9900 no
C8 H8B 0.9900 no
C9 H9A 0.9900 no
C9 H9B 0.9900 no
C10 H10 0.9500 no
C11 H11 0.9500 no
C13 H13 0.9500 no
C14 H14 0.9500 no
C15 H15A 0.9900 no
C15 H15B 0.9900 no
C16 H16A 0.9800 no
C16 H16B 0.9800 no
C16 H16C 0.9800 no
C18 H18A 0.9800 no
C18 H18B 0.9800 no
C18 H18C 0.9800 no

loop_
_geom_hbond_atom_site_label_D
_geom_hbond_atom_site_label_H
_geom_hbond_atom_site_label_A
_geom_hbond_distance_DH
_geom_hbond_distance_HA
_geom_hbond_distance_DA
_geom_hbond_angle_DHA
_geom_hbond_site_symmetry_A
_geom_hbond_publ_flag
C2 H2A O1 0.9900 2.5400 3.486(3) 160.00 1_565 yes
C5 H5 O2 1.0000 2.5100 2.864(3) 100.00 . yes
C8 H8A O3 0.9900 2.5400 3.389(3) 144.00 3_666 yes
C8 H8B O3 0.9900 2.5400 3.475(3) 157.00 3_656 yes
C10 H10 O2 0.9500 2.5900 3.337(3) 136.00 . yes
C10 H10 O4 0.9500 2.5600 3.297(3) 134.00 2_656 yes
C18 H18B O2 0.9800 2.5100 3.247(3) 132.00 2_636 yes

loop_
_geom_torsion_atom_site_label_1
_geom_torsion_atom_site_label_2
_geom_torsion_atom_site_label_3
_geom_torsion_atom_site_label_4
_geom_torsion
_geom_torsion_publ_flag
C18 O4 C17 O3 -1.7(3) no
C18 O4 C17 C12 178.03(18) no
O1 N1 C1 C2 -100.7(2) no
O1 N1 C1 C5 142.40(19) no
O2 N1 C1 C2 77.1(2) no
O2 N1 C1 C5 -39.8(3) no
N1 C1 C2 C3 -157.26(17) no
C5 C1 C2 C3 -34.9(2) no
N1 C1 C5 C4 159.54(17) no
N1 C1 C5 C6 -75.2(2) no
C2 C1 C5 C4 39.9(2) no
C2 C1 C5 C6 165.14(17) no
C1 C2 C3 C4 16.3(2) no
C1 C2 C3 C14 -162.7(2) no
C2 C3 C4 C5 8.2(2) no
C2 C3 C4 C9 -112.9(2) no
C14 C3 C4 C5 -172.8(2) no
C14 C3 C4 C9 66.2(3) no
C2 C3 C14 C15 -0.5(4) no
C4 C3 C14 C15 -179.4(2) no
C3 C4 C5 C1 -29.02(19) no
C3 C4 C5 C6 -153.12(17) no
C9 C4 C5 C1 92.4(2) no
C9 C4 C5 C6 -31.7(2) no
C3 C4 C9 C8 175.13(18) no
C5 C4 C9 C8 57.9(2) no
C1 C5 C6 C7 -113.4(2) no
C1 C5 C6 C10 66.0(2) no
C4 C5 C6 C7 4.4(3) no
C4 C5 C6 C10 -176.21(18) no
C5 C6 C7 C8 -2.4(3) no
C5 C6 C7 C13 176.81(19) no
C10 C6 C7 C8 178.1(2) no
C10 C6 C7 C13 -2.6(3) no
C5 C6 C10 C11 -176.5(2) no
C7 C6 C10 C11 2.9(3) no
C6 C7 C8 C9 28.1(3) no
C13 C7 C8 C9 -151.2(2) no
C6 C7 C13 C12 0.3(3) no
C8 C7 C13 C12 179.6(2) no
C7 C8 C9 C4 -55.7(3) no
C6 C10 C11 C12 -0.8(3) no
C10 C11 C12 C13 -1.6(3) no
C10 C11 C12 C17 179.8(2) no
C11 C12 C13 C7 1.8(3) no
C17 C12 C13 C7 -179.48(19) no
C11 C12 C17 O3 176.2(2) no
C11 C12 C17 O4 -3.5(3) no
C13 C12 C17 O3 -2.4(3) no
C13 C12 C17 O4 177.84(18) no
C3 C14 C15 C16 123.6(3) no
